data_4060842
loop_
_publ_author_name
'Jos\'e Vicente'
'Jos\'e-Antonio Abad'
'Andrew D. Frankland'
'Joaqu\'in L\'opez-Serrano'
'M. Carmen Ram\'irez de Arellano'
'Peter G. Jones'

_publ_section_title
;
 Synthesis and Reactivity toward Isonitriles of
 (2-Aminoaryl)palladium(II) Complexes
;
_journal_name_full Organometallics
_journal_page_first 272
_journal_page_last 282
_journal_paper_doi 10.1021/om0104971
_journal_volume 21
_journal_year 2002
_chemical_formula_sum 'C46.5 H43 Cl3 F6 N6 O6 Pd S2'
_chemical_formula_weight 1172.74
_chemical_name_systematic
;
 ?
;
_space_group_IT_number 2
_symmetry_cell_setting triclinic
_symmetry_space_group_name_Hall '-P 1'
_symmetry_space_group_name_H-M 'P -1'
_atom_sites_solution_hydrogens 'Fourier NH, others geom'
_atom_sites_solution_primary Patterson
_atom_sites_solution_secondary difmap
_audit_creation_method SHELXL-97
_cell_angle_alpha 100.938(14)
_cell_angle_beta 103.146(12)
_cell_angle_gamma 111.112(10)
_cell_formula_units_Z 2
_cell_length_a 11.6708(18)
_cell_length_b 14.029(2)
_cell_length_c 18.294(3)
_cell_measurement_reflns_used 63
_cell_measurement_temperature 173(2)
_cell_measurement_theta_max 12.34
_cell_measurement_theta_min 6.15
_cell_volume 2596.4(7)
_computing_cell_refinement 'Siemens XSCANS'
_computing_data_collection 'Siemens XSCANS'
_computing_data_reduction 'Siemens XSCANS'
_computing_molecular_graphics 'SHELXTL v5.1 (Bruker, 1997)'
_computing_publication_material 'SHELX-97 (Sheldrick, 1997)'
_computing_structure_refinement 'SHELXL-97 (Sheldrick, 1997)'
_computing_structure_solution 'SHELXS-97 (Sheldrick, 1990)'
_diffrn_ambient_temperature 173(2)
_diffrn_measured_fraction_theta_full 0.971
_diffrn_measured_fraction_theta_max 0.971
_diffrn_measurement_device_type Siemens-P4
_diffrn_measurement_method \w-scans
_diffrn_radiation_monochromator graphite
_diffrn_radiation_source 'fine-focus sealed tube'
_diffrn_radiation_type MoK\a
_diffrn_radiation_wavelength 0.71073
_diffrn_reflns_av_R_equivalents 0.0170
_diffrn_reflns_av_sigmaI/netI 0.0390
_diffrn_reflns_limit_h_max 12
_diffrn_reflns_limit_h_min -12
_diffrn_reflns_limit_k_max 15
_diffrn_reflns_limit_k_min 0
_diffrn_reflns_limit_l_max 21
_diffrn_reflns_limit_l_min -21
_diffrn_reflns_number 9284
_diffrn_reflns_theta_full 25.00
_diffrn_reflns_theta_max 25.00
_diffrn_reflns_theta_min 3.02
_diffrn_standards_decay_% 1.6
_diffrn_standards_interval_count 250
_diffrn_standards_number 3
_exptl_absorpt_coefficient_mu 0.666
_exptl_absorpt_correction_T_max 0.8053
_exptl_absorpt_correction_T_min 0.6988
_exptl_absorpt_correction_type psi-scan
_exptl_crystal_colour yellow
_exptl_crystal_density_diffrn 1.500
_exptl_crystal_density_method 'not measured'
_exptl_crystal_description prism
_exptl_crystal_F_000 1190
_exptl_crystal_size_max 0.58
_exptl_crystal_size_mid 0.38
_exptl_crystal_size_min 0.34
_refine_diff_density_max 1.382
_refine_diff_density_min -1.512
_refine_diff_density_rms 0.096
_refine_ls_extinction_method none
_refine_ls_goodness_of_fit_ref 1.041
_refine_ls_hydrogen_treatment 'NH free, Me rigid, others riding'
_refine_ls_matrix_type full
_refine_ls_number_parameters 657
_refine_ls_number_reflns 8881
_refine_ls_number_restraints 605
_refine_ls_restrained_S_all 1.012
_refine_ls_R_factor_all 0.0634
_refine_ls_R_factor_gt 0.0493
_refine_ls_shift/su_max 0.001
_refine_ls_shift/su_mean 0.000
_refine_ls_structure_factor_coef Fsqd
_refine_ls_weighting_details 'calc w=1/[\s^2^(Fo^2^)+(0.0608P)^2^+7.4858P] where P=(Fo^2^+2Fc^2^)/3'
_refine_ls_weighting_scheme calc
_refine_ls_wR_factor_gt 0.1243
_refine_ls_wR_factor_ref 0.1325
_reflns_number_gt 7391
_reflns_number_total 8881
_reflns_threshold_expression >2sigma(I)
_cod_depositor_comments
;
The following automatic conversions were performed:

'_exptl_absorpt_correction_type' tag value 'Psi-scans' was replaced
with 'psi-scan' value.

Automatic conversion script
Id: cif_fix_values 1646 2011-03-28 12:23:43Z adriana 
;
_cod_original_sg_symbol_H-M P-1
_cod_original_formula_sum 'C46.50 H43 Cl3 F6 N6 O6 Pd S2'
_cod_database_code 4060842

loop_
_symmetry_equiv_pos_as_xyz
'x, y, z'
'-x, -y, -z'

loop_
_atom_site_label
_atom_site_type_symbol
_atom_site_fract_x
_atom_site_fract_y
_atom_site_fract_z
_atom_site_U_iso_or_equiv
_atom_site_adp_type
_atom_site_occupancy
_atom_site_symmetry_multiplicity
_atom_site_calc_flag
_atom_site_refinement_flags
_atom_site_disorder_assembly
_atom_site_disorder_group
Pd Pd 0.31617(3) 0.04074(3) 0.172819(18) 0.02094(11) Uani 1 1 d . . .
N1 N 0.4918(3) -0.1396(3) 0.3352(2) 0.0228(7) Uani 1 1 d U . .
N2 N 0.5022(3) -0.0338(3) 0.24708(19) 0.0213(7) Uani 1 1 d U . .
N3 N 0.6720(3) -0.0797(3) 0.2941(2) 0.0247(8) Uani 1 1 d DU . .
H3N H 0.720(4) -0.040(3) 0.269(2) 0.030 Uiso 1 1 d D . .
N4 N 0.4429(3) 0.2328(3) 0.3239(2) 0.0254(8) Uani 1 1 d U . .
C1 C 0.3130(4) -0.0928(3) 0.2840(2) 0.0215(8) Uani 1 1 d U . .
C2 C 0.3728(4) -0.1425(3) 0.3316(2) 0.0219(8) Uani 1 1 d U . .
C3 C 0.3050(4) -0.1951(4) 0.3778(3) 0.0296(10) Uani 1 1 d U . .
H3 H 0.3417 -0.2295 0.4099 0.036 Uiso 1 1 calc R . .
C4 C 0.1872(5) -0.1963(4) 0.3763(3) 0.0351(11) Uani 1 1 d U . .
H4 H 0.1432 -0.2316 0.4079 0.042 Uiso 1 1 calc R . .
C5 C 0.1284(4) -0.1467(4) 0.3292(3) 0.0306(10) Uani 1 1 d U . .
H5 H 0.0462 -0.1487 0.3293 0.037 Uiso 1 1 calc R . .
C6 C 0.1905(4) -0.0962(3) 0.2840(3) 0.0266(9) Uani 1 1 d U . .
H6 H 0.1515 -0.0629 0.2520 0.032 Uiso 1 1 calc R . .
C7 C 0.3826(4) -0.0372(3) 0.2409(2) 0.0214(8) Uani 1 1 d U . .
C8 C 0.5546(4) -0.0868(3) 0.2935(2) 0.0217(8) Uani 1 1 d U . .
C9 C 0.3989(4) 0.1633(3) 0.2669(3) 0.0242(9) Uani 1 1 d U . .
C11 C 0.5792(4) 0.0322(4) 0.2076(3) 0.0261(9) Uani 1 1 d U . .
C12 C 0.6602(4) 0.1391(4) 0.2507(3) 0.0319(10) Uani 1 1 d U . .
C13 C 0.7183(5) 0.2046(4) 0.2093(4) 0.0417(12) Uani 1 1 d U . .
H13 H 0.7712 0.2785 0.2357 0.050 Uiso 1 1 calc R . .
C14 C 0.7007(5) 0.1645(5) 0.1305(4) 0.0470(13) Uani 1 1 d U . .
H14 H 0.7384 0.2113 0.1028 0.056 Uiso 1 1 calc R . .
C15 C 0.6289(5) 0.0573(4) 0.0923(3) 0.0395(11) Uani 1 1 d U . .
H15 H 0.6219 0.0300 0.0390 0.047 Uiso 1 1 calc R . .
C16 C 0.5660(4) -0.0126(4) 0.1300(3) 0.0296(10) Uani 1 1 d U . .
C17 C 0.6911(5) 0.1812(4) 0.3383(3) 0.0399(12) Uani 1 1 d U . .
H17A H 0.7685 0.1737 0.3657 0.052 Uiso 1 1 calc R . .
H17B H 0.6176 0.1403 0.3537 0.052 Uiso 1 1 calc R . .
H17C H 0.7072 0.2569 0.3526 0.052 Uiso 1 1 calc R . .
C18 C 0.4917(5) -0.1303(4) 0.0872(3) 0.0370(11) Uani 1 1 d U . .
H18A H 0.4723 -0.1696 0.1250 0.048 Uiso 1 1 calc R . .
H18B H 0.5440 -0.1551 0.0603 0.048 Uiso 1 1 calc R . .
H18C H 0.4104 -0.1428 0.0484 0.048 Uiso 1 1 calc R . .
C21 C 0.7334(4) -0.1358(3) 0.3351(2) 0.0241(9) Uani 1 1 d U . .
C22 C 0.7323(4) -0.2289(4) 0.2905(3) 0.0280(9) Uani 1 1 d U . .
C23 C 0.7946(4) -0.2805(4) 0.3305(3) 0.0342(10) Uani 1 1 d U . .
H23 H 0.7974 -0.3432 0.3019 0.041 Uiso 1 1 calc R . .
C24 C 0.8525(5) -0.2423(4) 0.4113(3) 0.0374(11) Uani 1 1 d U . .
H24 H 0.8925 -0.2799 0.4378 0.045 Uiso 1 1 calc R . .
C25 C 0.8525(4) -0.1504(4) 0.4533(3) 0.0373(11) Uani 1 1 d U . .
H25 H 0.8930 -0.1249 0.5087 0.045 Uiso 1 1 calc R . .
C26 C 0.7942(4) -0.0938(4) 0.4161(3) 0.0285(9) Uani 1 1 d U . .
C27 C 0.6689(5) -0.2696(4) 0.2029(3) 0.0424(12) Uani 1 1 d U . .
H27A H 0.6794 -0.3345 0.1819 0.055 Uiso 1 1 calc R . .
H27B H 0.7097 -0.2146 0.1794 0.055 Uiso 1 1 calc R . .
H27C H 0.5763 -0.2862 0.1903 0.055 Uiso 1 1 calc R . .
C28 C 0.8010(5) 0.0098(4) 0.4613(3) 0.0417(12) Uani 1 1 d U . .
H28A H 0.8496 0.0677 0.4426 0.054 Uiso 1 1 calc R . .
H28B H 0.8449 0.0247 0.5174 0.054 Uiso 1 1 calc R . .
H28C H 0.7130 0.0050 0.4536 0.054 Uiso 1 1 calc R . .
C31 C 0.5021(4) 0.3118(4) 0.3980(3) 0.0298(10) Uani 1 1 d U . .
C32 C 0.4806(4) 0.2784(4) 0.4632(3) 0.0339(10) Uani 1 1 d U . .
C33 C 0.5427(5) 0.3577(5) 0.5356(3) 0.0475(13) Uani 1 1 d U . .
H33 H 0.5304 0.3400 0.5817 0.057 Uiso 1 1 calc R . .
C34 C 0.6204(6) 0.4597(5) 0.5417(4) 0.0590(16) Uani 1 1 d U . .
H34 H 0.6616 0.5120 0.5919 0.071 Uiso 1 1 calc R . .
C35 C 0.6405(5) 0.4888(4) 0.4761(4) 0.0557(15) Uani 1 1 d U . .
H35 H 0.6968 0.5604 0.4822 0.067 Uiso 1 1 calc R . .
C36 C 0.5802(5) 0.4155(4) 0.4014(3) 0.0414(12) Uani 1 1 d U . .
C37 C 0.3971(5) 0.1653(4) 0.4551(3) 0.0422(12) Uani 1 1 d U . .
H37A H 0.3954 0.1581 0.5072 0.055 Uiso 1 1 calc R . .
H37B H 0.4324 0.1181 0.4317 0.055 Uiso 1 1 calc R . .
H37C H 0.3088 0.1452 0.4213 0.055 Uiso 1 1 calc R . .
C38 C 0.5944(6) 0.4442(5) 0.3286(4) 0.0607(16) Uani 1 1 d U . .
H38A H 0.6483 0.5211 0.3422 0.079 Uiso 1 1 calc R . .
H38B H 0.5085 0.4263 0.2923 0.079 Uiso 1 1 calc R . .
H38C H 0.6356 0.4040 0.3034 0.079 Uiso 1 1 calc R . .
N5 N 0.2587(3) 0.1157(3) 0.0933(2) 0.0253(8) Uani 1 1 d U . .
C41 C 0.1868(4) 0.0482(4) 0.0196(2) 0.0250(9) Uani 1 1 d U . .
C42 C 0.1561(5) 0.0878(4) -0.0427(3) 0.0339(10) Uani 1 1 d U . .
H42 H 0.1057 0.0400 -0.0940 0.041 Uiso 1 1 calc R . .
C43 C 0.1991(5) 0.1965(4) -0.0297(3) 0.0381(11) Uani 1 1 d U . .
H43 H 0.1803 0.2245 -0.0721 0.046 Uiso 1 1 calc R . .
C44 C 0.2700(5) 0.2644(4) 0.0456(3) 0.0381(11) Uani 1 1 d U . .
H44 H 0.2988 0.3397 0.0563 0.046 Uiso 1 1 calc R . .
C45 C 0.2981(5) 0.2207(4) 0.1051(3) 0.0328(10) Uani 1 1 d U . .
H45 H 0.3478 0.2676 0.1567 0.039 Uiso 1 1 calc R . .
N6 N 0.2012(3) -0.0901(3) 0.0764(2) 0.0243(8) Uani 1 1 d U . .
C51 C 0.1469(4) -0.0667(3) 0.0115(2) 0.0237(9) Uani 1 1 d U . .
C52 C 0.0591(4) -0.1473(4) -0.0558(3) 0.0306(10) Uani 1 1 d U . .
H52 H 0.0221 -0.1302 -0.1006 0.037 Uiso 1 1 calc R . .
C53 C 0.0255(4) -0.2533(4) -0.0576(3) 0.0332(10) Uani 1 1 d U . .
H53 H -0.0343 -0.3093 -0.1037 0.040 Uiso 1 1 calc R . .
C54 C 0.0794(4) -0.2771(4) 0.0083(3) 0.0314(10) Uani 1 1 d U . .
H54 H 0.0568 -0.3493 0.0082 0.038 Uiso 1 1 calc R . .
C55 C 0.1666(4) -0.1936(3) 0.0740(3) 0.0284(9) Uani 1 1 d U . .
H55 H 0.2038 -0.2096 0.1193 0.034 Uiso 1 1 calc R . .
S1 S 0.26545(12) 0.57206(10) 0.13193(7) 0.0366(3) Uani 1 1 d U . .
O1 O 0.1281(4) 0.5148(3) 0.0947(2) 0.0595(11) Uani 1 1 d U . .
O2 O 0.3132(4) 0.6861(3) 0.1592(2) 0.0454(9) Uani 1 1 d U . .
O3 O 0.3408(4) 0.5326(3) 0.0933(2) 0.0578(11) Uani 1 1 d U . .
C61 C 0.2954(6) 0.5363(4) 0.2226(3) 0.0442(12) Uani 1 1 d U . .
F1 F 0.2281(5) 0.5616(4) 0.2663(2) 0.0836(12) Uani 1 1 d U . .
F2 F 0.4188(3) 0.5869(3) 0.26690(19) 0.0645(10) Uani 1 1 d U . .
F3 F 0.2619(4) 0.4313(2) 0.2092(2) 0.0621(9) Uani 1 1 d U . .
S2 S 1.00942(10) 0.08458(9) 0.27191(6) 0.0278(2) Uani 1 1 d U . .
O4 O 0.8706(3) 0.0468(3) 0.23699(19) 0.0352(8) Uani 1 1 d U . .
O5 O 1.0502(4) 0.0545(3) 0.34030(19) 0.0439(9) Uani 1 1 d U . .
O6 O 1.0759(3) 0.0752(3) 0.21487(18) 0.0363(8) Uani 1 1 d U . .
C62 C 1.0659(5) 0.2288(4) 0.3101(3) 0.0445(12) Uani 1 1 d U . .
F4 F 1.0151(4) 0.2541(3) 0.3652(2) 0.0688(10) Uani 1 1 d U . .
F5 F 1.0364(3) 0.2724(3) 0.2543(2) 0.0600(9) Uani 1 1 d U . .
F6 F 1.1953(3) 0.2768(3) 0.3438(2) 0.0734(11) Uani 1 1 d U . .
C63 C 0.8496(7) 0.5240(5) 0.0979(4) 0.076(2) Uani 1 1 d DU . .
H63A H 0.9099 0.4904 0.0929 0.091 Uiso 0.705(8) 1 calc PR A 1
H63B H 0.8119 0.5299 0.0456 0.091 Uiso 0.705(8) 1 calc PR A 1
H63' H 0.7824 0.5264 0.0550 0.091 Uiso 0.295(8) 1 calc PR A 2
H63" H 0.9095 0.5047 0.0742 0.091 Uiso 0.295(8) 1 calc PR A 2
Cl2 Cl 0.7213(5) 0.4389(3) 0.1259(2) 0.1006(10) Uiso 0.705(8) 1 d PDU A 1
Cl2' Cl 0.7774(12) 0.4274(6) 0.1336(5) 0.1006(10) Uiso 0.295(8) 1 d PDU A 2
Cl1 Cl 0.93585(18) 0.65079(13) 0.16367(10) 0.0652(4) Uani 1 1 d DU A .
C64 C 0.9512(18) 0.4680(10) 0.5930(8) 0.084(5) Uani 0.50 1 d PU . .
H64A H 0.9736 0.5368 0.5805 0.101 Uiso 0.50 1 calc PR . .
H64B H 0.8763 0.4581 0.6123 0.101 Uiso 0.50 1 calc PR . .
Cl3 Cl 1.0623(4) 0.4914(3) 0.6655(2) 0.0840(12) Uani 0.50 1 d PU . .
Cl4 Cl 0.8894(5) 0.3772(3) 0.5068(2) 0.0855(12) Uani 0.50 1 d PU . .

loop_
_atom_site_aniso_label
_atom_site_aniso_U_11
_atom_site_aniso_U_22
_atom_site_aniso_U_33
_atom_site_aniso_U_23
_atom_site_aniso_U_13
_atom_site_aniso_U_12
Pd 0.02154(17) 0.02263(18) 0.02062(17) 0.00787(12) 0.00625(12) 0.01111(13)
N1 0.0228(18) 0.0261(19) 0.0219(18) 0.0086(14) 0.0069(14) 0.0124(15)
N2 0.0194(17) 0.0239(18) 0.0229(18) 0.0095(14) 0.0085(14) 0.0093(14)
N3 0.0226(18) 0.031(2) 0.0278(19) 0.0158(16) 0.0099(15) 0.0146(16)
N4 0.0252(19) 0.0246(19) 0.0282(19) 0.0089(16) 0.0079(15) 0.0126(15)
C1 0.022(2) 0.020(2) 0.021(2) 0.0033(16) 0.0058(16) 0.0087(17)
C2 0.023(2) 0.018(2) 0.020(2) 0.0025(16) 0.0068(16) 0.0055(17)
C3 0.032(2) 0.033(3) 0.030(2) 0.0152(19) 0.0138(19) 0.015(2)
C4 0.037(3) 0.035(3) 0.038(3) 0.015(2) 0.020(2) 0.013(2)
C5 0.025(2) 0.035(3) 0.036(3) 0.011(2) 0.0158(19) 0.013(2)
C6 0.023(2) 0.029(2) 0.030(2) 0.0083(18) 0.0091(18) 0.0127(18)
C7 0.022(2) 0.024(2) 0.018(2) 0.0046(16) 0.0043(16) 0.0112(17)
C8 0.023(2) 0.022(2) 0.019(2) 0.0049(16) 0.0052(16) 0.0095(17)
C9 0.023(2) 0.028(2) 0.027(2) 0.0124(19) 0.0075(18) 0.0147(18)
C11 0.021(2) 0.033(2) 0.036(2) 0.0206(18) 0.0145(18) 0.0166(18)
C12 0.022(2) 0.031(2) 0.050(3) 0.018(2) 0.014(2) 0.0152(19)
C13 0.028(2) 0.035(3) 0.075(3) 0.029(2) 0.022(2) 0.017(2)
C14 0.038(3) 0.060(3) 0.073(4) 0.051(3) 0.035(3) 0.027(3)
C15 0.037(3) 0.059(3) 0.047(3) 0.035(2) 0.026(2) 0.029(2)
C16 0.024(2) 0.047(3) 0.032(2) 0.021(2) 0.0131(18) 0.023(2)
C17 0.027(2) 0.030(3) 0.053(3) 0.004(2) 0.005(2) 0.010(2)
C18 0.043(3) 0.052(3) 0.026(2) 0.018(2) 0.014(2) 0.026(2)
C21 0.018(2) 0.032(2) 0.028(2) 0.0152(18) 0.0085(17) 0.0120(18)
C22 0.025(2) 0.030(2) 0.034(2) 0.0135(19) 0.0143(19) 0.0122(19)
C23 0.032(3) 0.035(3) 0.051(3) 0.023(2) 0.023(2) 0.019(2)
C24 0.034(3) 0.052(3) 0.049(3) 0.034(2) 0.022(2) 0.027(2)
C25 0.027(2) 0.057(3) 0.034(3) 0.024(2) 0.010(2) 0.019(2)
C26 0.020(2) 0.038(3) 0.026(2) 0.0102(19) 0.0063(17) 0.0118(19)
C27 0.046(3) 0.049(3) 0.034(3) 0.007(2) 0.012(2) 0.025(3)
C28 0.034(3) 0.050(3) 0.034(3) 0.003(2) 0.004(2) 0.018(2)
C31 0.025(2) 0.027(2) 0.033(2) 0.0012(18) 0.0032(18) 0.0146(18)
C32 0.031(2) 0.046(3) 0.026(2) 0.0032(19) 0.0043(19) 0.023(2)
C33 0.053(3) 0.062(3) 0.028(2) -0.002(2) 0.000(2) 0.040(3)
C34 0.057(4) 0.053(3) 0.047(3) -0.016(3) -0.009(3) 0.032(3)
C35 0.041(3) 0.029(3) 0.075(4) -0.005(3) -0.002(3) 0.015(2)
C36 0.036(3) 0.029(2) 0.056(3) 0.008(2) 0.008(2) 0.017(2)
C37 0.039(3) 0.057(3) 0.030(3) 0.017(2) 0.013(2) 0.017(2)
C38 0.063(4) 0.033(3) 0.085(4) 0.026(3) 0.022(3) 0.015(3)
N5 0.0289(19) 0.0257(19) 0.0252(18) 0.0087(15) 0.0089(15) 0.0150(16)
C41 0.025(2) 0.032(2) 0.024(2) 0.0103(17) 0.0094(17) 0.0177(18)
C42 0.044(3) 0.042(3) 0.025(2) 0.013(2) 0.013(2) 0.025(2)
C43 0.056(3) 0.043(3) 0.033(2) 0.023(2) 0.021(2) 0.030(3)
C44 0.055(3) 0.035(3) 0.039(3) 0.020(2) 0.022(2) 0.027(2)
C45 0.041(3) 0.028(2) 0.029(2) 0.0092(19) 0.007(2) 0.016(2)
N6 0.0229(18) 0.0266(19) 0.0244(18) 0.0077(15) 0.0076(15) 0.0117(15)
C51 0.025(2) 0.030(2) 0.024(2) 0.0113(17) 0.0125(17) 0.0159(18)
C52 0.032(2) 0.036(2) 0.022(2) 0.0079(18) 0.0067(18) 0.014(2)
C53 0.029(2) 0.032(2) 0.031(2) 0.0031(19) 0.0077(19) 0.008(2)
C54 0.032(2) 0.025(2) 0.033(2) 0.0078(19) 0.0111(19) 0.0089(19)
C55 0.030(2) 0.027(2) 0.030(2) 0.0100(18) 0.0097(19) 0.0132(19)
S1 0.0435(7) 0.0302(6) 0.0290(6) 0.0071(5) 0.0032(5) 0.0138(5)
O1 0.048(2) 0.048(2) 0.059(3) 0.012(2) -0.0065(19) 0.0107(19)
O2 0.053(2) 0.0296(19) 0.045(2) 0.0110(16) 0.0040(17) 0.0158(17)
O3 0.078(3) 0.057(3) 0.048(2) 0.009(2) 0.031(2) 0.036(2)
C61 0.057(3) 0.035(3) 0.034(3) 0.010(2) 0.007(2) 0.018(3)
F1 0.120(3) 0.099(3) 0.065(2) 0.035(2) 0.060(3) 0.059(3)
F2 0.067(2) 0.053(2) 0.0461(19) 0.0145(16) -0.0133(16) 0.0142(17)
F3 0.083(3) 0.0353(17) 0.057(2) 0.0212(15) 0.0107(18) 0.0176(17)
S2 0.0256(6) 0.0367(6) 0.0259(6) 0.0117(5) 0.0086(4) 0.0171(5)
O4 0.0252(16) 0.044(2) 0.0428(19) 0.0190(16) 0.0134(14) 0.0164(15)
O5 0.055(2) 0.060(2) 0.0289(18) 0.0203(17) 0.0109(16) 0.036(2)
O6 0.0324(18) 0.054(2) 0.0299(17) 0.0133(16) 0.0139(14) 0.0236(16)
C62 0.033(3) 0.046(3) 0.050(3) 0.007(2) 0.009(2) 0.018(2)
F4 0.077(2) 0.064(2) 0.070(2) 0.0005(19) 0.032(2) 0.038(2)
F5 0.058(2) 0.0442(19) 0.082(2) 0.0301(18) 0.0194(18) 0.0228(16)
F6 0.0343(17) 0.052(2) 0.098(3) -0.005(2) -0.0030(18) 0.0073(16)
C63 0.077(5) 0.079(5) 0.055(4) 0.003(4) 0.024(4) 0.021(4)
Cl1 0.0825(12) 0.0571(10) 0.0592(10) 0.0143(8) 0.0326(9) 0.0285(9)
C64 0.133(14) 0.033(7) 0.053(8) 0.012(6) 0.001(8) 0.018(8)
Cl3 0.081(2) 0.053(2) 0.090(3) 0.0021(18) -0.011(2) 0.0303(18)
Cl4 0.135(4) 0.068(2) 0.0504(19) 0.0194(17) 0.020(2) 0.046(2)

loop_
_atom_type_symbol
_atom_type_description
_atom_type_scat_dispersion_real
_atom_type_scat_dispersion_imag
_atom_type_scat_source
C C 0.0033 0.0016 'International Tables Vol C Tables 4.2.6.8 and 6.1.1.4'
H H 0.0000 0.0000 'International Tables Vol C Tables 4.2.6.8 and 6.1.1.4'
N N 0.0061 0.0033 'International Tables Vol C Tables 4.2.6.8 and 6.1.1.4'
O O 0.0106 0.0060 'International Tables Vol C Tables 4.2.6.8 and 6.1.1.4'
F F 0.0171 0.0103 'International Tables Vol C Tables 4.2.6.8 and 6.1.1.4'
S S 0.1246 0.1234 'International Tables Vol C Tables 4.2.6.8 and 6.1.1.4'
Pd Pd -0.9988 1.0072 'International Tables Vol C Tables 4.2.6.8 and 6.1.1.4'
Cl Cl 0.1484 0.1585 'International Tables Vol C Tables 4.2.6.8 and 6.1.1.4'

loop_
_geom_angle_atom_site_label_1
_geom_angle_atom_site_label_2
_geom_angle_atom_site_label_3
_geom_angle
C9 Pd C7 85.82(16)
C9 Pd N6 170.67(15)
C7 Pd N6 96.79(15)
C9 Pd N5 98.23(15)
C7 Pd N5 173.03(15)
N6 Pd N5 80.11(14)
C8 N1 C2 118.0(3)
C7 N2 C8 121.6(3)
C7 N2 C11 117.9(3)
C8 N2 C11 120.3(3)
C8 N3 C21 122.2(3)
C9 N4 C31 174.1(4)
C7 C1 C6 121.9(4)
C7 C1 C2 117.6(4)
C6 C1 C2 120.4(4)
N1 C2 C3 119.4(4)
N1 C2 C1 122.9(4)
C3 C2 C1 117.8(4)
C4 C3 C2 120.0(4)
C3 C4 C5 122.0(4)
C6 C5 C4 119.4(4)
C5 C6 C1 120.4(4)
N2 C7 C1 118.1(4)
N2 C7 Pd 118.6(3)
C1 C7 Pd 123.3(3)
N1 C8 N3 121.7(4)
N1 C8 N2 121.8(4)
N3 C8 N2 116.5(4)
N4 C9 Pd 176.5(4)
C16 C11 C12 123.7(4)
C16 C11 N2 119.2(4)
C12 C11 N2 117.0(4)
C13 C12 C11 116.4(5)
C13 C12 C17 120.8(5)
C11 C12 C17 122.7(4)
C14 C13 C12 121.3(5)
C15 C14 C13 120.2(5)
C14 C15 C16 121.3(5)
C11 C16 C15 116.6(5)
C11 C16 C18 123.4(4)
C15 C16 C18 120.0(4)
C26 C21 C22 122.9(4)
C26 C21 N3 119.2(4)
C22 C21 N3 117.8(4)
C23 C22 C21 117.2(4)
C23 C22 C27 121.7(4)
C21 C22 C27 121.2(4)
C24 C23 C22 121.1(5)
C25 C24 C23 120.3(4)
C24 C25 C26 121.1(5)
C21 C26 C25 117.3(4)
C21 C26 C28 121.6(4)
C25 C26 C28 121.1(4)
C36 C31 C32 125.0(4)
C36 C31 N4 118.0(4)
C32 C31 N4 117.0(4)
C33 C32 C31 115.6(5)
C33 C32 C37 122.4(5)
C31 C32 C37 122.0(4)
C34 C33 C32 121.4(6)
C33 C34 C35 121.1(5)
C34 C35 C36 121.4(6)
C35 C36 C31 115.6(5)
C35 C36 C38 123.3(5)
C31 C36 C38 121.1(5)
C45 N5 C41 118.8(4)
C45 N5 Pd 126.8(3)
C41 N5 Pd 113.8(3)
N5 C41 C42 120.8(4)
N5 C41 C51 115.4(4)
C42 C41 C51 123.8(4)
C43 C42 C41 119.7(4)
C42 C43 C44 119.2(4)
C45 C44 C43 118.6(5)
N5 C45 C44 123.0(4)
C55 N6 C51 118.9(4)
C55 N6 Pd 126.3(3)
C51 N6 Pd 114.4(3)
N6 C51 C52 120.9(4)
N6 C51 C41 115.6(4)
C52 C51 C41 123.5(4)
C51 C52 C53 119.5(4)
C54 C53 C52 119.7(4)
C55 C54 C53 118.5(4)
N6 C55 C54 122.5(4)
O2 S1 O1 115.6(2)
O2 S1 O3 115.5(3)
O1 S1 O3 114.4(3)
O2 S1 C61 103.1(2)
O1 S1 C61 104.0(3)
O3 S1 C61 101.7(3)
F2 C61 F1 106.3(5)
F2 C61 F3 107.5(4)
F1 C61 F3 106.7(5)
F2 C61 S1 112.2(4)
F1 C61 S1 111.5(4)
F3 C61 S1 112.3(4)
O5 S2 O4 115.7(2)
O5 S2 O6 115.8(2)
O4 S2 O6 113.7(2)
O5 S2 C62 103.4(2)
O4 S2 C62 103.4(2)
O6 S2 C62 102.4(2)
F5 C62 F4 107.7(4)
F5 C62 F6 107.2(5)
F4 C62 F6 106.8(5)
F5 C62 S2 112.4(4)
F4 C62 S2 111.5(4)
F6 C62 S2 110.9(4)
Cl2' C63 Cl1 116.4(5)
Cl2' C63 Cl2 23.6(4)
Cl1 C63 Cl2 113.4(4)
Cl3 C64 Cl4 132.1(11)

loop_
_geom_bond_atom_site_label_1
_geom_bond_atom_site_label_2
_geom_bond_distance
Pd C9 1.944(4)
Pd C7 2.009(4)
Pd N6 2.050(4)
Pd N5 2.078(3)
N1 C8 1.321(5)
N1 C2 1.361(5)
N2 C7 1.356(5)
N2 C8 1.408(5)
N2 C11 1.461(5)
N3 C8 1.335(5)
N3 C21 1.443(5)
N4 C9 1.145(5)
N4 C31 1.413(6)
C1 C7 1.401(6)
C1 C6 1.413(6)
C1 C2 1.426(6)
C2 C3 1.416(6)
C3 C4 1.363(7)
C4 C5 1.414(7)
C5 C6 1.356(6)
C11 C16 1.388(6)
C11 C12 1.399(6)
C12 C13 1.387(7)
C12 C17 1.509(7)
C13 C14 1.382(8)
C14 C15 1.371(8)
C15 C16 1.394(6)
C16 C18 1.504(7)
C21 C26 1.391(6)
C21 C22 1.396(6)
C22 C23 1.388(6)
C22 C27 1.500(7)
C23 C24 1.383(7)
C24 C25 1.369(7)
C25 C26 1.394(6)
C26 C28 1.495(7)
C31 C36 1.390(7)
C31 C32 1.402(7)
C32 C33 1.394(7)
C32 C37 1.491(7)
C33 C34 1.357(9)
C34 C35 1.381(9)
C35 C36 1.388(8)
C36 C38 1.491(8)
N5 C45 1.332(6)
N5 C41 1.360(5)
C41 C42 1.390(6)
C41 C51 1.475(6)
C42 C43 1.375(7)
C43 C44 1.381(7)
C44 C45 1.379(6)
N6 C55 1.348(6)
N6 C51 1.369(5)
C51 C52 1.381(6)
C52 C53 1.386(7)
C53 C54 1.385(7)
C54 C55 1.380(6)
S1 O2 1.430(4)
S1 O1 1.430(4)
S1 O3 1.436(4)
S1 C61 1.817(5)
C61 F2 1.323(6)
C61 F1 1.328(7)
C61 F3 1.336(6)
S2 O5 1.430(3)
S2 O4 1.447(3)
S2 O6 1.448(3)
S2 C62 1.819(6)
C62 F5 1.328(6)
C62 F4 1.334(6)
C62 F6 1.342(6)
C63 Cl2' 1.655(9)
C63 Cl1 1.724(6)
C63 Cl2 1.796(7)
C64 Cl3 1.515(15)
C64 Cl4 1.639(13)

loop_
_geom_hbond_atom_site_label_D
_geom_hbond_atom_site_label_H
_geom_hbond_atom_site_label_A
_geom_hbond_distance_DH
_geom_hbond_distance_HA
_geom_hbond_distance_DA
_geom_hbond_angle_DHA
_geom_hbond_site_symmetry_A
N3 H3N O4 0.907(19) 2.03(2) 2.907(5) 163(4) .
C44 H44 O3 0.95 2.49 3.433(6) 169.7 .
C63 H63A O1 0.99 2.44 3.313(9) 147.4 1_655
C55 H55 O2 0.95 2.37 3.173(6) 141.6 1_545
C18 H18A O2 0.98 2.50 3.373(6) 148.7 1_545
C42 H42 O6 0.95 2.46 3.377(6) 163.2 2_655
